data_2000035
loop_
_publ_author_name
'Jin, Song'
'Zhou, Ran'
'Scheuer, E. M.'
'Adamchuk, J.'
'Rayburn, L. L.'
'Disalvo, F. J.'

_publ_section_title
;
 Synthesis, Characterization, and Ligand Exchange Studies of
 W~6~S~8~L~6~ Cluster Compounds
;
_journal_issue 12
_journal_name_full 'Inorganic Chemistry'
_journal_page_first 2666
_journal_page_last 2674
_journal_paper_doi 10.1021/ic001314q
_journal_volume 40
_journal_year 2001
_chemical_formula_sum 'C51.4 H91.6 N11 O7.3 S8 W6'
_space_group_IT_number 15
_symmetry_cell_setting monoclinic
_symmetry_space_group_name_Hall '-C 2yc'
_symmetry_space_group_name_H-M 'C 1 2/c 1'
_cell_angle_alpha 90
_cell_angle_beta 104.284(2)
_cell_angle_gamma 90
_cell_formula_units_Z 4
_cell_length_a 14.8105(13)
_cell_length_b 18.5419(17)
_cell_length_c 25.108(2)
_cell_volume 6681.867
_diffrn_ambient_temperature 173
_exptl_crystal_colour 'dark red'
_exptl_crystal_density_diffrn 2.327
_refine_ls_R_factor_gt 0.0304
_refine_ls_wR_factor_gt 0.0304
_cod_original_sg_symbol_H-M 'C 2/c'
_cod_database_code 2000035

loop_
_symmetry_equiv_pos_site_id
_symmetry_equiv_pos_as_xyz
1 x,y,z
2 1/2+x,1/2+y,z
3 x,-y,1/2+z
4 1/2+x,1/2-y,1/2+z
5 -x,-y,-z
6 -1/2-x,-1/2-y,-z
7 -x,y,-1/2-z
8 -1/2-x,-1/2+y,-1/2-z

loop_
_atom_site_label
_atom_site_type_symbol
_atom_site_fract_x
_atom_site_fract_y
_atom_site_fract_z
W1 W 0.53358(1) 0.08946(1) -0.02471(1)
W2 W 0.56949(1) -0.04801(1) -0.04266(1)
W3 W 0.39375(1) -0.00250(1) -0.05955(1)
S1 S 0.69323(8) 0.04062(6) -0.00687(5)
S2 S 0.49794(8) 0.03536(6) -0.11713(4)
S3 S 0.36929(9) 0.12401(6) -0.03795(5)
S4 S 0.56496(9) 0.12921(6) 0.07129(4)
N1 N 0.5740(3) 0.1968(2) -0.05888(16)
H1 H 0.614(3) 0.1878(7) -0.0707(8)
C1 C 0.5024(4) 0.2279(3) -0.1049(2)
H2 H 0.44670 0.24050 -0.09170
H3 H 0.48360 0.19110 -0.13410
C2 C 0.5362(4) 0.2948(3) -0.1292(2)
H4 H 0.58800 0.28150 -0.14580
H5 H 0.48480 0.31440 -0.15870
C3 C 0.6410(6) 0.3184(3) -0.0464(3)
H6 H 0.66480 0.35590 -0.01850
H7 H 0.69290 0.30340 -0.06250
C4 C 0.6082(5) 0.2545(3) -0.0194(2)
H8 H 0.66040 0.23600 0.01010
H9 H 0.55780 0.26980 -0.00230
O1 O 0.5668(3) 0.34795(19) -0.08898(17)
N2 N 0.6476(3) -0.1068(2) -0.09875(16)
H10 H 0.612(3) -0.1166(8) -0.1221(17)
C5 C 0.7121(4) -0.0624(3) -0.1222(2)
H11 H 0.76460 -0.04570 -0.09210
H12 H 0.67860 -0.01930 -0.14030
C6 C 0.7499(5) -0.1048(3) -0.1637(3)
H13 H 0.69790 -0.11810 -0.19520
H14 H 0.79390 -0.07430 -0.17760
C7 C 0.7320(4) -0.2137(3) -0.1217(2)
H15 H 0.76400 -0.25830 -0.10550
H16 H 0.68090 -0.22740 -0.15360
C8 C 0.6917(4) -0.1753(3) -0.0792(2)
H17 H 0.64510 -0.20710 -0.06880
H18 H 0.74220 -0.16650 -0.04580
O2 O 0.7962(3) -0.1683(2) -0.13948(16)
N3 N 0.2604(3) 0.0016(2) -0.13059(16)
H19 H 0.222(3) 0.0121(8) -0.1177(10)
C9 C 0.2613(4) 0.0573(3) -0.1728(2)
H20 H 0.31260 0.04660 -0.19050
H21 H 0.27420 0.10480 -0.15460
C10 C 0.1711(4) 0.0617(3) -0.2165(2)
H22 H 0.12060 0.07750 -0.19960
H23 H 0.17710 0.09800 -0.24430
C11 C 0.1405(4) -0.0594(3) -0.2033(2)
H24 H 0.12440 -0.10610 -0.22240
H25 H 0.08980 -0.04650 -0.18570
C12 C 0.2300(4) -0.0674(3) -0.1599(2)
H26 H 0.22170 -0.10420 -0.13290
H27 H 0.27930 -0.08460 -0.17710
O3 O 0.1477(3) -0.0056(2) -0.24229(15)
N4 N 0.7491(3) 0.3507(3) 0.10068(17)
H28 H 0.77890 0.38650 0.08960
H29 H 0.70320 0.32900 0.07730
C13 C 0.7746(4) 0.3286(3) 0.1551(2)
C14 C 0.7330(4) 0.2687(3) 0.1722(2)
H30 H 0.68520 0.24380 0.14660
C15 C 0.7603(4) 0.2451(3) 0.2254(2)
H31 H 0.73010 0.20470 0.23660
C16 C 0.8311(4) 0.2792(3) 0.2628(2)
H32 H 0.85000 0.26260 0.29970
C17 C 0.8741(4) 0.3380(3) 0.2461(2)
H33 H 0.92290 0.36190 0.27160
C18 C 0.8468(4) 0.3622(3) 0.1926(2)
H34 H 0.87770 0.40220 0.18140
N5 N 0.50000 -0.0238(4) -0.25000
H35 H 0.48110 0.00000 -0.22440
H36? H 0.51890 0.00000 -0.27560
C19 C 0.50000 -0.0964(5) -0.25000
C20 C 0.4705(4) -0.1350(3) -0.2098(2)
H37 H 0.44920 -0.10990 -0.18230
C21 C 0.4719(4) -0.2084(4) -0.2098(2)
H38 H 0.45310 -0.23400 -0.18160
C22 C 0.50000 -0.2458(5) -0.25000
H39 H 0.50000 -0.29710 -0.25000
O4 O 0.0815(6) 0.0194(4) -0.0791(4)
N6 N -0.0359(6) 0.1388(5) -0.0911(3)
H40 H -0.08050 0.16280 -0.08140
C23 C 0.1040(13) 0.0771(8) -0.0392(7)
H41 H 0.17240 0.08120 -0.02500
H42 H 0.07630 0.06730 -0.00780
C24 C 0.0638(10) 0.1482(8) -0.0683(7)
H43 H 0.07500 0.18850 -0.04160
H44 H 0.09470 0.15970 -0.09790
C25 C -0.0485(9) 0.0852(7) -0.1311(5)
H45 H -0.01350 0.09750 -0.15880
H46 H -0.11530 0.08110 -0.15010
C26 C -0.0143(10) 0.0160(8) -0.1042(7)
H47 H -0.04890 0.00460 -0.07620
H48 H -0.02620 -0.02310 -0.13190
N7? N -0.0558(14) -0.0167(10) -0.1334(8)
H49? H -0.10120 -0.01210 -0.16330
H50? H -0.03900 -0.05980 -0.11980
C27? C -0.0134(15) 0.0403(12) -0.1092(9)
C28? C 0.0522(19) 0.0279(15) -0.0517(12)
H51? H 0.06100 -0.01870 -0.03560
C29? C 0.092(3) 0.080(2) -0.0282(18)
H52? H 0.13920 0.07100 0.00420
C30? C 0.0763(16) 0.1496(13) -0.0425(10)
H53? H 0.10890 0.18710 -0.02000
C31? C 0.0138(15) 0.1645(11) -0.0896(7)
H54? H -0.00090 0.21370 -0.09810
C32? C -0.0252(14) 0.1195(11) -0.1218(9)
H55? H -0.06430 0.13440 -0.15590
W1D* W 0.46642(1) -0.08946(1) 0.02471(1)
W2D* W 0.43051(1) 0.04801(1) 0.04266(1)
W3D* W 0.60625(1) 0.00250(1) 0.05955(1)
S1D* S 0.30677(8) -0.04062(6) 0.00687(5)
S2D* S 0.50206(8) -0.03536(6) 0.11713(4)
S3D* S 0.63071(9) -0.12401(6) 0.03795(5)
S4D* S 0.43504(9) -0.12921(6) -0.07129(4)
N1D* N 0.4260(3) -0.1968(2) 0.05888(16)
H1D* H 0.386(3) -0.1878(7) 0.0707(8)
C1D* C 0.4976(4) -0.2279(3) 0.1049(2)
H2D* H 0.55330 -0.24050 0.09170
H3D* H 0.51640 -0.19110 0.13410
C2D* C 0.4638(4) -0.2948(3) 0.1292(2)
H4D* H 0.41200 -0.28150 0.14580
H5D* H 0.51520 -0.31440 0.15870
O1D* O 0.4332(3) -0.34795(19) 0.08898(17)
C3D* C 0.3590(6) -0.3184(3) 0.0464(3)
H6D* H 0.33520 -0.35590 0.01850
H7D* H 0.30710 -0.30340 0.06250
C4D* C 0.3918(5) -0.2545(3) 0.0194(2)
H8D* H 0.33960 -0.23600 -0.01010
H9D* H 0.44220 -0.26980 0.00230
N3D* N 0.7396(3) -0.0016(2) 0.13059(16)
H19D* H 0.778(3) -0.0121(8) 0.1177(10)
C9D* C 0.7387(4) -0.0573(3) 0.1728(2)
H20D* H 0.68740 -0.04660 0.19050
H21D* H 0.72580 -0.10480 0.15460
C10D* C 0.8289(4) -0.0617(3) 0.2165(2)
H22D* H 0.87940 -0.07750 0.19960
H23D* H 0.82290 -0.09800 0.24430
O3D* O 0.8523(3) 0.0056(2) 0.24229(15)
C11D* C 0.8595(4) 0.0594(3) 0.2033(2)
H24D* H 0.87560 0.10610 0.22240
H25D* H 0.91020 0.04650 0.18570
C12D* C 0.7700(4) 0.0674(3) 0.1599(2)
H26D* H 0.77830 0.10420 0.13290
H27D* H 0.72070 0.08460 0.17710
N2D* N 0.3524(3) 0.1068(2) 0.09875(16)
H10D* H 0.388(3) 0.1166(8) 0.1221(17)
C5D* C 0.2879(4) 0.0624(3) 0.1222(2)
H11D* H 0.23540 0.04570 0.09210
H12D* H 0.32140 0.01930 0.14030
C6D* C 0.2501(5) 0.1048(3) 0.1637(3)
H13D* H 0.30210 0.11810 0.19520
H14D* H 0.20610 0.07430 0.17760
O2D* O 0.2038(3) 0.1683(2) 0.13948(16)
C7D* C 0.2680(4) 0.2137(3) 0.1217(2)
H15D* H 0.23600 0.25830 0.10550
H16D* H 0.31910 0.22740 0.15360
C8D* C 0.3083(4) 0.1753(3) 0.0792(2)
H17D* H 0.35490 0.20710 0.06880
H18D* H 0.25780 0.16650 0.04580
H35F* H 0.51890 0.00000 -0.27560
C21F* C 0.5281(4) -0.2084(4) -0.2902(2)
C20F* C 0.5295(4) -0.1350(3) -0.2902(2)
H37F* H 0.55080 -0.10990 -0.31770
H38F* H 0.54690 -0.23400 -0.31840

loop_
_atom_type_symbol
_atom_type_radius_bond
C 0.68
H 0.23
N 0.68
O 0.68
S 1.02
W 1.37
